data_2239519
loop_
_publ_author_name
'Tang, Hong-Jin'
'Yuan, Xiao-Feng'
'Tian, Hai-Yan'
'Ruan, Li-Juan'
'Jiang, Ren-Wang'

_publ_section_title
;
 Deacetylcinobufalactam monohydrate
;
_journal_coeditor_code ZS2298
_journal_issue 6
_journal_name_full 'Acta Crystallographica Section E'
_journal_page_first o651
_journal_page_last o652
_journal_paper_doi 10.1107/S1600536814010046
_journal_volume 70
_journal_year 2014
_chemical_formula_iupac 'C24 H33 N O4, H2 O'
_chemical_formula_moiety 'C24 H33 N O4, H2 O'
_chemical_formula_sum 'C24 H35 N O5'
_chemical_formula_weight 417.53
_chemical_name_common 'deacetylcinobufalactam monohydrate'
_chemical_name_systematic
;
Deacetylcinobufalactam monohydrate
;
_space_group_IT_number 4
_symmetry_cell_setting monoclinic
_symmetry_space_group_name_Hall 'P 2yb'
_symmetry_space_group_name_H-M 'P 1 21 1'
_atom_sites_solution_hydrogens geom
_atom_sites_solution_primary direct
_atom_sites_solution_secondary difmap
_audit_creation_method SHELXL-97
_cell_angle_alpha 90.00
_cell_angle_beta 95.077(3)
_cell_angle_gamma 90.00
_cell_formula_units_Z 2
_cell_length_a 8.0097(2)
_cell_length_b 12.1155(4)
_cell_length_c 11.3627(3)
_cell_measurement_reflns_used 2374
_cell_measurement_temperature 290(2)
_cell_measurement_theta_max 62.75
_cell_measurement_theta_min 3.91
_cell_volume 1098.33(5)
_computing_cell_refinement 'CrysAlis PRO (Agilent, 2011)'
_computing_data_collection 'CrysAlis PRO (Agilent, 2011)'
_computing_data_reduction 'CrysAlis PRO (Agilent, 2011)'
_computing_molecular_graphics 'XP in SHELXTL (Sheldrick, 2008)'
_computing_publication_material 'SHELXTL (Sheldrick, 2008)'
_computing_structure_refinement 'SHELXL97 (Sheldrick, 2008)'
_computing_structure_solution 'SHELXS97 (Sheldrick, 2008)'
_diffrn_ambient_temperature 290(2)
_diffrn_measured_fraction_theta_full 0.983
_diffrn_measured_fraction_theta_max 0.983
_diffrn_measurement_device_type 'Oxford Diffraction Gemini-S Ultra sapphire CCD'
_diffrn_measurement_method '\w scans'
_diffrn_radiation_monochromator graphite
_diffrn_radiation_source 'fine-focus sealed tube'
_diffrn_radiation_type CuK\a
_diffrn_radiation_wavelength 1.54184
_diffrn_reflns_av_R_equivalents 0.0178
_diffrn_reflns_av_sigmaI/netI 0.0293
_diffrn_reflns_limit_h_max 8
_diffrn_reflns_limit_h_min -9
_diffrn_reflns_limit_k_max 13
_diffrn_reflns_limit_k_min -8
_diffrn_reflns_limit_l_max 13
_diffrn_reflns_limit_l_min -11
_diffrn_reflns_number 3289
_diffrn_reflns_theta_full 62.75
_diffrn_reflns_theta_max 62.75
_diffrn_reflns_theta_min 3.91
_diffrn_standards_number 0
_exptl_absorpt_coefficient_mu 0.705
_exptl_absorpt_correction_T_max 1.0
_exptl_absorpt_correction_T_min 0.806
_exptl_absorpt_correction_type multi-scan
_exptl_absorpt_process_details '(CrysAlis PRO; Agilent, 2011)'
_exptl_crystal_colour colorless
_exptl_crystal_density_diffrn 1.263
_exptl_crystal_density_method 'not measured'
_exptl_crystal_description plate
_exptl_crystal_F_000 452
_exptl_crystal_size_max 0.40
_exptl_crystal_size_mid 0.32
_exptl_crystal_size_min 0.10
_refine_diff_density_max 0.142
_refine_diff_density_min -0.131
_refine_ls_extinction_method none
_refine_ls_goodness_of_fit_ref 1.075
_refine_ls_hydrogen_treatment mixed
_refine_ls_matrix_type full
_refine_ls_number_parameters 280
_refine_ls_number_reflns 2396
_refine_ls_number_restraints 1
_refine_ls_restrained_S_all 1.075
_refine_ls_R_factor_all 0.0336
_refine_ls_R_factor_gt 0.0312
_refine_ls_shift/su_max 0.000
_refine_ls_shift/su_mean 0.000
_refine_ls_structure_factor_coef Fsqd
_refine_ls_weighting_details 'calc w=1/[\s^2^(Fo^2^)+(0.0421P)^2^+0.1280P] where P=(Fo^2^+2Fc^2^)/3'
_refine_ls_weighting_scheme calc
_refine_ls_wR_factor_gt 0.0784
_refine_ls_wR_factor_ref 0.0806
_reflns_number_gt 2261
_reflns_number_total 2396
_reflns_threshold_expression I>2\s(I)
_cod_data_source_file zs2298sup1.cf
_cod_data_source_block I
_cod_original_sg_symbol_H-M 'P 21'
_cod_database_code 2239519
_cod_database_fobs_code 2239519

loop_
_symmetry_equiv_pos_as_xyz
'x, y, z'
'-x, y+1/2, -z'

loop_
_atom_site_type_symbol
_atom_site_label
_atom_site_fract_x
_atom_site_fract_y
_atom_site_fract_z
_atom_site_U_iso_or_equiv
_atom_site_adp_type
_atom_site_calc_flag
_atom_site_refinement_flags
_atom_site_occupancy
_atom_site_symmetry_multiplicity
N N1 -0.2500(2) 0.63824(18) 0.52081(16) 0.0396(5) Uani d . 1 1
H H1A -0.3296 0.6720 0.5520 0.048 Uiso calc R 1 1
O O1 0.5226(2) 0.78557(15) -0.38275(14) 0.0450(4) Uani d . 1 1
H H1B 0.5728 0.8339 -0.4159 0.067 Uiso calc R 1 1
O O2 0.2223(2) 0.53707(14) 0.21889(13) 0.0404(4) Uani d . 1 1
O O3 0.3082(2) 0.66560(16) 0.44674(14) 0.0506(5) Uani d . 1 1
H H3A 0.3830 0.7042 0.4788 0.076 Uiso calc R 1 1
O O4 -0.3079(2) 0.48508(18) 0.62396(15) 0.0529(5) Uani d . 1 1
C C1 0.2137(3) 0.8092(2) -0.2603(2) 0.0375(5) Uani d . 1 1
H H1C 0.2009 0.7931 -0.3442 0.045 Uiso calc R 1 1
H H1D 0.1184 0.8536 -0.2424 0.045 Uiso calc R 1 1
C C2 0.3714(3) 0.8770(2) -0.2341(2) 0.0430(6) Uani d . 1 1
H H2A 0.3799 0.9003 -0.1521 0.052 Uiso calc R 1 1
H H2B 0.3653 0.9426 -0.2832 0.052 Uiso calc R 1 1
C C3 0.5255(3) 0.8109(2) -0.2575(2) 0.0410(6) Uani d . 1 1
H H3B 0.6263 0.8537 -0.2327 0.049 Uiso calc R 1 1
C C4 0.5291(3) 0.7026(2) -0.1897(2) 0.0399(6) Uani d . 1 1
H H4A 0.6233 0.6591 -0.2113 0.048 Uiso calc R 1 1
H H4B 0.5473 0.7185 -0.1058 0.048 Uiso calc R 1 1
C C5 0.3701(3) 0.6345(2) -0.21181(18) 0.0347(5) Uani d . 1 1
H H5A 0.3617 0.6135 -0.2954 0.042 Uiso calc R 1 1
C C6 0.3824(4) 0.5274(2) -0.1411(2) 0.0465(6) Uani d . 1 1
H H6A 0.4896 0.4928 -0.1504 0.056 Uiso calc R 1 1
H H6B 0.2951 0.4773 -0.1727 0.056 Uiso calc R 1 1
C C7 0.3649(3) 0.5455(2) -0.0095(2) 0.0449(6) Uani d . 1 1
H H7A 0.3630 0.4745 0.0299 0.054 Uiso calc R 1 1
H H7B 0.4614 0.5862 0.0251 0.054 Uiso calc R 1 1
C C8 0.2052(3) 0.6091(2) 0.01045(19) 0.0343(5) Uani d . 1 1
H H8A 0.1104 0.5640 -0.0218 0.041 Uiso calc R 1 1
C C9 0.1961(3) 0.71946(19) -0.05767(19) 0.0305(5) Uani d . 1 1
H H9A 0.2951 0.7624 -0.0287 0.037 Uiso calc R 1 1
C C10 0.2087(3) 0.6997(2) -0.19199(18) 0.0328(5) Uani d . 1 1
C C11 0.0424(3) 0.7867(2) -0.0302(2) 0.0420(6) Uani d . 1 1
H H11A 0.0466 0.8585 -0.0675 0.050 Uiso calc R 1 1
H H11B -0.0581 0.7494 -0.0634 0.050 Uiso calc R 1 1
C C12 0.0323(3) 0.8024(2) 0.1027(2) 0.0405(6) Uani d . 1 1
H H12A -0.0680 0.8441 0.1151 0.049 Uiso calc R 1 1
H H12B 0.1281 0.8452 0.1345 0.049 Uiso calc R 1 1
C C13 0.0287(3) 0.69225(19) 0.17083(18) 0.0324(5) Uani d . 1 1
C C14 0.1819(3) 0.62930(19) 0.13928(18) 0.0320(5) Uani d . 1 1
C C15 0.3140(3) 0.6388(2) 0.2355(2) 0.0392(5) Uani d . 1 1
H H15A 0.4314 0.6419 0.2177 0.047 Uiso calc R 1 1
C C16 0.2557(3) 0.7099(2) 0.33232(19) 0.0387(6) Uani d . 1 1
H H16A 0.3031 0.7840 0.3260 0.046 Uiso calc R 1 1
C C17 0.0623(3) 0.71678(19) 0.30680(18) 0.0336(5) Uani d . 1 1
H H17A 0.0313 0.7941 0.3181 0.040 Uiso calc R 1 1
C C18 0.0561(3) 0.6373(3) -0.2475(2) 0.0516(7) Uani d . 1 1
H H18A 0.0675 0.6258 -0.3300 0.077 Uiso calc R 1 1
H H18B -0.0433 0.6797 -0.2385 0.077 Uiso calc R 1 1
H H18C 0.0479 0.5673 -0.2090 0.077 Uiso calc R 1 1
C C19 -0.1342(3) 0.6303(3) 0.1395(2) 0.0452(6) Uani d . 1 1
H H19A -0.1484 0.6179 0.0558 0.068 Uiso calc R 1 1
H H19B -0.2264 0.6732 0.1630 0.068 Uiso calc R 1 1
H H19C -0.1307 0.5607 0.1800 0.068 Uiso calc R 1 1
C C20 -0.0349(3) 0.6490(2) 0.38948(18) 0.0329(5) Uani d . 1 1
C C21 -0.1599(3) 0.6964(2) 0.44449(19) 0.0358(5) Uani d . 1 1
H H21A -0.1854 0.7703 0.4301 0.043 Uiso calc R 1 1
C C22 -0.0037(3) 0.5362(2) 0.41596(18) 0.0349(5) Uani d . 1 1
H H22A 0.0805 0.4998 0.3800 0.042 Uiso calc R 1 1
C C23 -0.0930(3) 0.4799(2) 0.49229(19) 0.0375(5) Uani d . 1 1
H H23A -0.0689 0.4058 0.5068 0.045 Uiso calc R 1 1
C C24 -0.2220(3) 0.5307(2) 0.55044(19) 0.0379(6) Uani d . 1 1
O O1W 0.3771(3) 0.4443(2) 0.5263(2) 0.0555(5) Uani d . 1 1
H H1WA 0.480(5) 0.462(3) 0.567(3) 0.092(13) Uiso d . 1 1
H H1WB 0.355(5) 0.503(4) 0.496(3) 0.084(14) Uiso d . 1 1

loop_
_atom_site_aniso_label
_atom_site_aniso_U_11
_atom_site_aniso_U_22
_atom_site_aniso_U_33
_atom_site_aniso_U_12
_atom_site_aniso_U_13
_atom_site_aniso_U_23
N1 0.0374(10) 0.0467(13) 0.0365(10) 0.0049(9) 0.0131(8) 0.0015(10)
O1 0.0544(10) 0.0426(11) 0.0413(9) -0.0053(8) 0.0232(8) 0.0012(8)
O2 0.0541(9) 0.0351(9) 0.0335(8) 0.0123(8) 0.0119(7) 0.0039(8)
O3 0.0563(10) 0.0580(12) 0.0357(9) -0.0091(9) -0.0054(7) -0.0029(9)
O4 0.0498(10) 0.0619(12) 0.0490(10) -0.0076(9) 0.0154(8) 0.0124(10)
C1 0.0428(12) 0.0421(14) 0.0288(12) 0.0056(11) 0.0091(9) 0.0046(11)
C2 0.0593(15) 0.0318(13) 0.0403(13) -0.0022(12) 0.0179(11) -0.0008(11)
C3 0.0437(13) 0.0431(14) 0.0380(13) -0.0094(11) 0.0139(10) -0.0045(12)
C4 0.0373(12) 0.0458(15) 0.0379(12) 0.0043(11) 0.0105(10) 0.0002(12)
C5 0.0467(12) 0.0323(13) 0.0269(10) -0.0007(11) 0.0132(9) -0.0032(10)
C6 0.0635(15) 0.0373(15) 0.0422(13) 0.0084(12) 0.0240(11) 0.0007(12)
C7 0.0616(15) 0.0407(14) 0.0353(12) 0.0193(13) 0.0209(11) 0.0068(12)
C8 0.0421(12) 0.0317(13) 0.0304(11) 0.0025(10) 0.0100(9) 0.0012(10)
C9 0.0351(11) 0.0301(12) 0.0274(11) 0.0008(9) 0.0084(8) 0.0013(10)
C10 0.0342(11) 0.0378(13) 0.0273(11) -0.0027(10) 0.0067(8) 0.0021(11)
C11 0.0512(14) 0.0439(16) 0.0330(13) 0.0135(12) 0.0156(10) 0.0118(11)
C12 0.0526(14) 0.0336(13) 0.0377(13) 0.0144(12) 0.0181(11) 0.0054(11)
C13 0.0390(12) 0.0310(12) 0.0287(11) 0.0024(10) 0.0105(9) 0.0000(10)
C14 0.0406(11) 0.0262(12) 0.0305(11) 0.0025(10) 0.0116(9) 0.0036(10)
C15 0.0346(11) 0.0459(15) 0.0379(12) 0.0011(11) 0.0080(9) 0.0021(12)
C16 0.0462(13) 0.0370(14) 0.0335(12) -0.0076(11) 0.0065(10) -0.0030(11)
C17 0.0444(12) 0.0273(12) 0.0306(12) 0.0012(10) 0.0117(9) -0.0019(10)
C18 0.0508(14) 0.0668(19) 0.0370(13) -0.0149(14) 0.0033(10) -0.0092(14)
C19 0.0417(12) 0.0595(17) 0.0353(12) -0.0028(13) 0.0082(10) -0.0001(13)
C20 0.0382(11) 0.0357(13) 0.0258(10) 0.0009(10) 0.0076(9) -0.0025(10)
C21 0.0391(12) 0.0361(13) 0.0332(11) 0.0050(11) 0.0088(9) 0.0038(11)
C22 0.0401(12) 0.0357(13) 0.0295(11) 0.0019(11) 0.0063(9) -0.0037(11)
C23 0.0468(12) 0.0336(13) 0.0326(11) -0.0016(11) 0.0058(10) 0.0011(11)
C24 0.0361(12) 0.0457(15) 0.0316(11) -0.0050(11) 0.0010(9) 0.0034(12)
O1W 0.0558(13) 0.0493(13) 0.0618(13) 0.0030(10) 0.0073(10) -0.0124(12)

loop_
_atom_type_symbol
_atom_type_description
_atom_type_scat_dispersion_real
_atom_type_scat_dispersion_imag
_atom_type_scat_source
C C 0.0181 0.0091 'International Tables Vol C Tables 4.2.6.8 and 6.1.1.4'
H H 0.0000 0.0000 'International Tables Vol C Tables 4.2.6.8 and 6.1.1.4'
N N 0.0311 0.0180 'International Tables Vol C Tables 4.2.6.8 and 6.1.1.4'
O O 0.0492 0.0322 'International Tables Vol C Tables 4.2.6.8 and 6.1.1.4'

loop_
_geom_angle_atom_site_label_1
_geom_angle_atom_site_label_2
_geom_angle_atom_site_label_3
_geom_angle
_geom_angle_publ_flag
C14 O2 C15 60.45(15) no
C3 O1 H1B 109.00 no
C16 O3 H3A 109.00 no
H1WA O1W H1WB 99(4) no
C21 N1 C24 124.38(19) no
C21 N1 H1A 118.00 no
C24 N1 H1A 118.00 no
C2 C1 C10 115.27(19) no
C1 C2 C3 110.9(2) no
O1 C3 C4 108.16(19) no
C2 C3 C4 110.28(19) no
O1 C3 C2 109.92(18) no
C3 C4 C5 114.00(19) no
C4 C5 C10 113.4(2) no
C6 C5 C10 111.9(2) no
C4 C5 C6 111.2(2) no
C5 C6 C7 112.69(19) no
C6 C7 C8 111.6(2) no
C9 C8 C14 109.93(19) no
C7 C8 C14 113.71(19) no
C7 C8 C9 111.45(19) no
C8 C9 C11 111.21(19) no
C8 C9 C10 110.74(18) no
C10 C9 C11 113.87(19) no
C5 C10 C18 109.6(2) no
C1 C10 C18 105.9(2) no
C1 C10 C5 107.88(19) no
C9 C10 C18 111.25(19) no
C1 C10 C9 111.63(19) no
C5 C10 C9 110.39(18) no
C9 C11 C12 112.38(19) no
C11 C12 C13 113.08(19) no
C14 C13 C17 104.82(18) no
C12 C13 C14 105.37(18) no
C14 C13 C19 113.1(2) no
C17 C13 C19 113.08(18) no
C12 C13 C17 108.66(18) no
C12 C13 C19 111.3(2) no
O2 C14 C8 115.95(19) no
O2 C14 C15 59.19(14) no
C8 C14 C13 118.86(19) no
O2 C14 C13 112.31(17) no
C13 C14 C15 109.41(18) no
C8 C14 C15 126.6(2) no
O2 C15 C16 113.50(19) no
O2 C15 C14 60.36(14) no
C14 C15 C16 110.0(2) no
C15 C16 C17 105.27(18) no
O3 C16 C17 113.38(18) no
O3 C16 C15 111.32(19) no
C16 C17 C20 114.47(18) no
C13 C17 C20 117.02(19) no
C13 C17 C16 104.74(18) no
C17 C20 C21 119.9(2) no
C21 C20 C22 115.8(2) no
C17 C20 C22 124.4(2) no
N1 C21 C20 121.7(2) no
C20 C22 C23 121.9(2) no
C22 C23 C24 121.9(2) no
O4 C24 C23 125.8(2) no
O4 C24 N1 119.9(2) no
N1 C24 C23 114.4(2) no
C2 C1 H1C 108.00 no
C10 C1 H1C 108.00 no
C10 C1 H1D 108.00 no
C2 C1 H1D 108.00 no
H1C C1 H1D 108.00 no
C1 C2 H2B 109.00 no
C3 C2 H2A 109.00 no
C1 C2 H2A 109.00 no
H2A C2 H2B 108.00 no
C3 C2 H2B 109.00 no
O1 C3 H3B 110.00 no
C4 C3 H3B 109.00 no
C2 C3 H3B 109.00 no
C3 C4 H4B 109.00 no
C5 C4 H4A 109.00 no
C5 C4 H4B 109.00 no
H4A C4 H4B 108.00 no
C3 C4 H4A 109.00 no
C6 C5 H5A 107.00 no
C10 C5 H5A 107.00 no
C4 C5 H5A 107.00 no
C5 C6 H6B 109.00 no
C7 C6 H6A 109.00 no
C7 C6 H6B 109.00 no
H6A C6 H6B 108.00 no
C5 C6 H6A 109.00 no
C6 C7 H7A 109.00 no
C6 C7 H7B 109.00 no
C8 C7 H7B 109.00 no
H7A C7 H7B 108.00 no
C8 C7 H7A 109.00 no
C7 C8 H8A 107.00 no
C9 C8 H8A 107.00 no
C14 C8 H8A 107.00 no
C8 C9 H9A 107.00 no
C10 C9 H9A 107.00 no
C11 C9 H9A 107.00 no
C9 C11 H11B 109.00 no
C12 C11 H11A 109.00 no
C9 C11 H11A 109.00 no
H11A C11 H11B 108.00 no
C12 C11 H11B 109.00 no
C11 C12 H12A 109.00 no
C13 C12 H12A 109.00 no
C13 C12 H12B 109.00 no
H12A C12 H12B 108.00 no
C11 C12 H12B 109.00 no
O2 C15 H15A 120.00 no
C14 C15 H15A 120.00 no
C16 C15 H15A 120.00 no
O3 C16 H16A 109.00 no
C15 C16 H16A 109.00 no
C17 C16 H16A 109.00 no
C16 C17 H17A 107.00 no
C20 C17 H17A 107.00 no
C13 C17 H17A 107.00 no
C10 C18 H18B 109.00 no
C10 C18 H18C 110.00 no
C10 C18 H18A 109.00 no
H18A C18 H18C 109.00 no
H18B C18 H18C 109.00 no
H18A C18 H18B 109.00 no
C13 C19 H19A 109.00 no
C13 C19 H19B 109.00 no
H19A C19 H19B 109.00 no
H19A C19 H19C 109.00 no
C13 C19 H19C 109.00 no
H19B C19 H19C 109.00 no
C20 C21 H21A 119.00 no
N1 C21 H21A 119.00 no
C20 C22 H22A 119.00 no
C23 C22 H22A 119.00 no
C22 C23 H23A 119.00 no
C24 C23 H23A 119.00 no

loop_
_geom_bond_atom_site_label_1
_geom_bond_atom_site_label_2
_geom_bond_distance
_geom_bond_publ_flag
O1 C3 1.454(3) no
O2 C14 1.456(3) no
O2 C15 1.439(3) no
O3 C16 1.435(3) no
O4 C24 1.256(3) no
O1 H1B 0.8200 no
O3 H3A 0.8200 no
O1W H1WB 0.80(5) no
O1W H1WA 0.93(4) no
N1 C24 1.359(3) no
N1 C21 1.371(3) no
N1 H1A 0.8600 no
C1 C2 1.514(3) no
C1 C10 1.539(3) no
C2 C3 1.515(3) no
C3 C4 1.521(3) no
C4 C5 1.520(3) no
C5 C10 1.548(3) no
C5 C6 1.525(3) no
C6 C7 1.530(3) no
C7 C8 1.527(3) no
C8 C14 1.512(3) no
C8 C9 1.543(3) no
C9 C10 1.557(3) no
C9 C11 1.531(3) no
C10 C18 1.525(4) no
C11 C12 1.531(3) no
C12 C13 1.544(3) no
C13 C19 1.520(4) no
C13 C14 1.515(3) no
C13 C17 1.573(3) no
C14 C15 1.457(3) no
C15 C16 1.504(3) no
C16 C17 1.553(3) no
C17 C20 1.514(3) no
C20 C22 1.417(3) no
C20 C21 1.354(3) no
C22 C23 1.356(3) no
C23 C24 1.416(3) no
C1 H1C 0.9700 no
C1 H1D 0.9700 no
C2 H2B 0.9700 no
C2 H2A 0.9700 no
C3 H3B 0.9800 no
C4 H4A 0.9700 no
C4 H4B 0.9700 no
C5 H5A 0.9800 no
C6 H6B 0.9700 no
C6 H6A 0.9700 no
C7 H7B 0.9700 no
C7 H7A 0.9700 no
C8 H8A 0.9800 no
C9 H9A 0.9800 no
C11 H11A 0.9700 no
C11 H11B 0.9700 no
C12 H12A 0.9700 no
C12 H12B 0.9700 no
C15 H15A 0.9800 no
C16 H16A 0.9800 no
C17 H17A 0.9800 no
C18 H18B 0.9600 no
C18 H18A 0.9600 no
C18 H18C 0.9600 no
C19 H19B 0.9600 no
C19 H19C 0.9600 no
C19 H19A 0.9600 no
C21 H21A 0.9300 no
C22 H22A 0.9300 no
C23 H23A 0.9300 no

loop_
_geom_hbond_atom_site_label_D
_geom_hbond_atom_site_label_H
_geom_hbond_atom_site_label_A
_geom_hbond_site_symmetry_A
_geom_hbond_distance_DH
_geom_hbond_distance_HA
_geom_hbond_distance_DA
_geom_hbond_angle_DHA
_geom_hbond_publ_flag
O1W H1WA O4 1_655 0.93(4) 1.79(4) 2.710(3) 170(4) yes
O1W H1WB O3 . 0.80(5) 2.07(5) 2.867(3) 170(4) yes
N1 H1A O1 1_456 0.86 2.00 2.839(3) 165 yes
O1 H1B O1W 2_655 0.82 1.90 2.690(3) 161 yes
O3 H3A O1 1_556 0.82 2.09 2.868(2) 157 yes

loop_
_geom_torsion_atom_site_label_1
_geom_torsion_atom_site_label_2
_geom_torsion_atom_site_label_3
_geom_torsion_atom_site_label_4
_geom_torsion
_geom_torsion_publ_flag
C15 O2 C14 C8 118.8(2) no
C15 O2 C14 C13 -100.0(2) no
C14 O2 C15 C16 100.5(2) no
C24 N1 C21 C20 1.4(3) no
C21 N1 C24 O4 177.9(2) no
C21 N1 C24 C23 -2.1(3) no
C10 C1 C2 C3 56.9(3) no
C2 C1 C10 C5 -53.0(2) no
C2 C1 C10 C9 68.5(3) no
C2 C1 C10 C18 -170.3(2) no
C1 C2 C3 O1 65.1(2) no
C1 C2 C3 C4 -54.1(2) no
O1 C3 C4 C5 -66.7(2) no
C2 C3 C4 C5 53.6(3) no
C3 C4 C5 C6 -179.94(18) no
C3 C4 C5 C10 -52.8(2) no
C4 C5 C6 C7 74.5(3) no
C10 C5 C6 C7 -53.5(3) no
C4 C5 C10 C1 49.7(2) no
C4 C5 C10 C9 -72.6(2) no
C4 C5 C10 C18 164.56(19) no
C6 C5 C10 C1 176.39(18) no
C6 C5 C10 C9 54.2(3) no
C6 C5 C10 C18 -68.7(2) no
C5 C6 C7 C8 53.6(3) no
C6 C7 C8 C9 -55.0(3) no
C6 C7 C8 C14 -180.0(2) no
C7 C8 C9 C10 56.5(2) no
C7 C8 C9 C11 -175.82(18) no
C14 C8 C9 C10 -176.48(19) no
C14 C8 C9 C11 -48.8(3) no
C7 C8 C14 O2 -41.8(3) no
C7 C8 C14 C13 179.6(2) no
C7 C8 C14 C15 27.8(3) no
C9 C8 C14 O2 -167.51(19) no
C9 C8 C14 C13 53.9(3) no
C9 C8 C14 C15 -97.9(3) no
C8 C9 C10 C1 -175.57(19) no
C8 C9 C10 C5 -55.6(3) no
C8 C9 C10 C18 66.3(3) no
C11 C9 C10 C1 58.2(3) no
C11 C9 C10 C5 178.21(19) no
C11 C9 C10 C18 -59.9(3) no
C8 C9 C11 C12 52.9(3) no
C10 C9 C11 C12 178.82(19) no
C9 C11 C12 C13 -57.6(3) no
C11 C12 C13 C14 54.6(2) no
C11 C12 C13 C17 166.44(19) no
C11 C12 C13 C19 -68.4(3) no
C12 C13 C14 O2 164.85(17) no
C12 C13 C14 C8 -55.1(3) no
C12 C13 C14 C15 101.1(2) no
C17 C13 C14 O2 50.3(2) no
C17 C13 C14 C8 -169.7(2) no
C17 C13 C14 C15 -13.5(2) no
C19 C13 C14 O2 -73.4(2) no
C19 C13 C14 C8 66.7(3) no
C19 C13 C14 C15 -137.1(2) no
C12 C13 C17 C16 -89.8(2) no
C12 C13 C17 C20 142.3(2) no
C14 C13 C17 C16 22.5(2) no
C14 C13 C17 C20 -105.5(2) no
C19 C13 C17 C16 146.2(2) no
C19 C13 C17 C20 18.2(3) no
O2 C14 C15 C16 -106.3(2) no
C8 C14 C15 O2 -101.1(2) no
C8 C14 C15 C16 152.6(2) no
C13 C14 C15 O2 104.98(19) no
C13 C14 C15 C16 -1.3(3) no
O2 C15 C16 O3 73.6(2) no
O2 C15 C16 C17 -49.7(2) no
C14 C15 C16 O3 139.0(2) no
C14 C15 C16 C17 15.8(2) no
O3 C16 C17 C13 -145.25(19) no
O3 C16 C17 C20 -15.8(3) no
C15 C16 C17 C13 -23.3(2) no
C15 C16 C17 C20 106.2(2) no
C13 C17 C20 C21 -107.9(2) no
C13 C17 C20 C22 72.7(3) no
C16 C17 C20 C21 129.0(2) no
C16 C17 C20 C22 -50.4(3) no
C17 C20 C21 N1 -179.4(2) no
C22 C20 C21 N1 0.0(3) no
C17 C20 C22 C23 178.9(2) no
C21 C20 C22 C23 -0.5(3) no
C20 C22 C23 C24 -0.3(4) no
C22 C23 C24 O4 -178.5(2) no
C22 C23 C24 N1 1.5(3) no
